data_7061301
loop_
_publ_author_name
'Griffiths, Kieran'
'Halcovitch, Nathan R.'
'Griffin, John M.'

_publ_section_title
;
 Crystalline azobenzene composites as photochemical phase-change materials
;
_journal_issue 9
_journal_name_full 'New Journal of Chemistry'
_journal_page_first 4057
_journal_page_last 4061
_journal_paper_doi 10.1039/D2NJ00755J
_journal_volume 46
_journal_year 2022
_chemical_formula_moiety 'C12.902 H11.705 N2 O0.885'
_chemical_formula_sum 'C12.9 H11.7 N2 O0.88'
_chemical_formula_weight 208.94
_space_group_crystal_system orthorhombic
_space_group_IT_number 33
_space_group_name_Hall 'P 2c -2n'
_space_group_name_H-M_alt 'P n a 21'
_atom_sites_solution_hydrogens geom
_atom_sites_solution_primary dual
_audit_creation_date 2021-08-04
_audit_creation_method
;
Olex2 1.5
(compiled 2021.07.19 svn.r715e62df for OlexSys, GUI svn.r6383)
;
_audit_update_record
;
2021-09-10 deposited with the CCDC.	2022-02-15 downloaded from the CCDC.
;
_cell_angle_alpha 90
_cell_angle_beta 90
_cell_angle_gamma 90
_cell_formula_units_Z 4
_cell_length_a 12.4634(5)
_cell_length_b 12.3362(5)
_cell_length_c 7.4618(2)
_cell_measurement_reflns_used 3852
_cell_measurement_temperature 290.00(10)
_cell_measurement_theta_max 74.4490
_cell_measurement_theta_min 5.0370
_cell_volume 1147.26(7)
_computing_cell_refinement 'CrysAlisPro 1.171.41.93a (Rigaku OD, 2020)'
_computing_data_collection 'CrysAlisPro 1.171.41.93a (Rigaku OD, 2020)'
_computing_data_reduction 'CrysAlisPro 1.171.41.93a (Rigaku OD, 2020)'
_computing_molecular_graphics 'Olex2 1.5 (Dolomanov et al., 2009)'
_computing_publication_material 'Olex2 1.5 (Dolomanov et al., 2009)'
_computing_structure_refinement 'SHELXL 2014/6 (Sheldrick, 2015)'
_computing_structure_solution 'SHELXT 2014/4 (Sheldrick, 2014)'
_diffrn_ambient_environment air
_diffrn_ambient_temperature 290.00(10)
_diffrn_detector 'CCD plate'
_diffrn_detector_area_resol_mean 5.2282
_diffrn_detector_type AtlasS2
_diffrn_measured_fraction_theta_full 1.000
_diffrn_measured_fraction_theta_max 0.988
_diffrn_measurement_details
;
List of Runs (angles in degrees, time in seconds):

  # Type    Start    End  Width  t~exp~   \w     \q     \k     \f   Frames
#--------------------------------------------------------------------------
  1  \w    -69.00  28.00   1.00    4.00    --  -42.28  57.00  30.00   97
  2  \w   -112.00 -16.00   1.00    4.00    --  -42.28 -57.00-120.00   96
  3  \w    -87.00  -6.00   1.00    4.00    --  -42.28 125.00  60.00   81
  4  \w     36.00 109.00   1.00   16.00    --  111.00-111.00 -30.00   73
  5  \w    103.00 178.00   1.00   16.00    --  111.00  77.00 -60.00   75
  6  \w     41.00 139.00   1.00   16.00    --  111.00 -61.00 -60.00   98
  7  \w    103.00 178.00   1.00   16.00    --  111.00  77.00-150.00   75
  8  \w    103.00 178.00   1.00   16.00    --  111.00  77.00 -30.00   75
  9  \w    103.00 178.00   1.00   16.00    --  111.00  77.00-120.00   75
 10  \w    103.00 178.00   1.00   16.00    --  111.00  77.00  90.00   75
 11  \w     30.00 107.00   1.00   16.00    --  111.00 -94.00 150.00   77
 12  \w    103.00 178.00   1.00   16.00    --  111.00  77.00 150.00   75
 13  \w   -112.00 -16.00   1.00    4.00    --  -42.28 -57.00  60.00   96
 14  \w   -112.00 -16.00   1.00    4.00    --  -42.28 -57.00 -30.00   96
 15  \w     87.00 178.00   1.00   16.00    --  111.00  30.00  60.00   91
 16  \w     66.00 124.00   1.00   16.00    --  111.00  15.00-150.00   58
;
_diffrn_measurement_device 'four-circle diffractometer'
_diffrn_measurement_device_type 'SuperNova, Dual, Cu at home/near, AtlasS2'
_diffrn_measurement_method '\w scans'
_diffrn_orient_matrix_type 'CrysAlisPro convention (1999,Acta A55,543-557)'
_diffrn_orient_matrix_UB_11 0.0325973000
_diffrn_orient_matrix_UB_12 0.0929226000
_diffrn_orient_matrix_UB_13 -0.1065851000
_diffrn_orient_matrix_UB_21 -0.0526333000
_diffrn_orient_matrix_UB_22 0.1750374000
_diffrn_orient_matrix_UB_23 0.0394200000
_diffrn_orient_matrix_UB_31 0.1069302000
_diffrn_orient_matrix_UB_32 0.0578729000
_diffrn_orient_matrix_UB_33 0.0519077000
_diffrn_radiation_monochromator mirror
_diffrn_radiation_probe x-ray
_diffrn_radiation_type 'Cu K\a'
_diffrn_radiation_wavelength 1.54184
_diffrn_reflns_av_R_equivalents 0.0133
_diffrn_reflns_av_unetI/netI 0.0098
_diffrn_reflns_Laue_measured_fraction_full 1.000
_diffrn_reflns_Laue_measured_fraction_max 0.988
_diffrn_reflns_limit_h_max 13
_diffrn_reflns_limit_h_min -15
_diffrn_reflns_limit_k_max 15
_diffrn_reflns_limit_k_min -15
_diffrn_reflns_limit_l_max 9
_diffrn_reflns_limit_l_min -9
_diffrn_reflns_number 8831
_diffrn_reflns_point_group_measured_fraction_full 0.996
_diffrn_reflns_point_group_measured_fraction_max 0.975
_diffrn_reflns_theta_full 67.684
_diffrn_reflns_theta_max 76.265
_diffrn_reflns_theta_min 5.044
_diffrn_source 'micro-focus sealed X-ray tube'
_diffrn_source_type 'SuperNova (Cu) X-ray Source'
_exptl_absorpt_coefficient_mu 0.622
_exptl_absorpt_correction_T_max 1.00000
_exptl_absorpt_correction_T_min 0.89979
_exptl_absorpt_correction_type multi-scan
_exptl_absorpt_process_details
;
CrysAlisPro 1.171.41.93a (Rigaku Oxford Diffraction, 2020)
Empirical absorption correction using spherical harmonics,
implemented in SCALE3 ABSPACK scaling algorithm.
;
_exptl_crystal_colour orange
_exptl_crystal_colour_primary orange
_exptl_crystal_density_diffrn 1.210
_exptl_crystal_description plate
_exptl_crystal_F_000 441
_exptl_crystal_recrystallization_method 'From the Melt'
_exptl_crystal_size_max 0.12
_exptl_crystal_size_mid 0.07
_exptl_crystal_size_min 0.02
_refine_diff_density_max 0.201
_refine_diff_density_min -0.082
_refine_diff_density_rms 0.024
_refine_ls_abs_structure_details
;
 Flack x determined using 808 quotients [(I+)-(I-)]/[(I+)+(I-)]
 (Parsons, Flack and Wagner, Acta Cryst. B69 (2013) 249-259).
;
_refine_ls_abs_structure_Flack 0.25(13)
_refine_ls_extinction_method none
_refine_ls_goodness_of_fit_ref 1.037
_refine_ls_hydrogen_treatment constr
_refine_ls_matrix_type full
_refine_ls_number_parameters 148
_refine_ls_number_reflns 2344
_refine_ls_number_restraints 1
_refine_ls_restrained_S_all 1.037
_refine_ls_R_factor_all 0.0485
_refine_ls_R_factor_gt 0.0417
_refine_ls_shift/su_max 0.000
_refine_ls_shift/su_mean 0.000
_refine_ls_structure_factor_coef Fsqd
_refine_ls_weighting_details 'w=1/[\s^2^(Fo^2^)+(0.0805P)^2^+0.0528P] where P=(Fo^2^+2Fc^2^)/3'
_refine_ls_weighting_scheme calc
_refine_ls_wR_factor_gt 0.1305
_refine_ls_wR_factor_ref 0.1401
_reflns_Friedel_coverage 0.828
_reflns_Friedel_fraction_full 0.992
_reflns_Friedel_fraction_max 0.959
_reflns_number_gt 1966
_reflns_number_total 2344
_reflns_threshold_expression 'I > 2\s(I)'
_cod_data_source_file d2nj00755j2.cif
_cod_data_source_block jg154_6_290_00
_cod_depositor_comments 'Adding full bibliography for 7061294--7061305.cif.'
_cod_original_formula_sum 'C12.90 H11.70 N2 O0.88'
_cod_database_code 7061301
_shelxl_version_number 2014/6
_chemical_oxdiff_formula 'C13 H12 N2 O1'
_shelx_space_group_comment
;
The symmetry employed for this shelxl refinement is uniquely defined
by the following loop, which should always be used as a source of
symmetry information in preference to the above space-group names.
They are only intended as comments.
;
_shelx_estimated_absorpt_t_max 0.988
_shelx_estimated_absorpt_t_min 0.929
_olex2_refinement_description
;
1. Fixed Uiso
 At 1.2 times of:
  All C(H) groups
 At 1.5 times of:
  All C(H,H,H) groups
2. Others
 Sof(C13)=Sof(H13A)=Sof(H13B)=Sof(H13C)=FVAR(1)
3.a Aromatic/amide H refined with riding coordinates:
 C2(H2), C3(H3), C5(H5), C6(H6), C8(H8), C9(H9), C10(H10), C11(H11), C12(H12)
3.b Idealised Me refined as rotating group:
 C13(H13A,H13B,H13C)
;
_olex2_exptl_crystal_mounting_method 'mounted on a Mitegen loop'
_olex2_submission_special_instructions 'No special instructions were received'
_oxdiff_exptl_absorpt_empirical_details
;
Empirical correction (ABSPACK) includes:
- Absorption correction using spherical harmonics
- Frame scaling
;
_oxdiff_exptl_absorpt_empirical_full_max 1.167
_oxdiff_exptl_absorpt_empirical_full_min 0.855

loop_
_space_group_symop_operation_xyz
'x, y, z'
'-x, -y, z+1/2'
'x+1/2, -y+1/2, z'
'-x+1/2, y+1/2, z+1/2'

loop_
_atom_site_label
_atom_site_type_symbol
_atom_site_fract_x
_atom_site_fract_y
_atom_site_fract_z
_atom_site_U_iso_or_equiv
_atom_site_adp_type
_atom_site_occupancy
_atom_site_site_symmetry_order
_atom_site_calc_flag
_atom_site_refinement_flags_posn
_atom_site_refinement_flags_adp
_atom_site_refinement_flags_occupancy
_atom_site_disorder_assembly
_atom_site_disorder_group
O1 O 0.72825(19) 0.8846(2) 0.5366(3) 0.1008(10) Uani 0.885(7) 1 d . . . . .
N1 N 0.6471(2) 0.4458(2) 0.4609(3) 0.0892(7) Uani 1 1 d . . . . .
N2 N 0.56659(18) 0.4115(2) 0.5333(3) 0.0857(6) Uani 1 1 d . . . . .
C1 C 0.6652(2) 0.5592(2) 0.4847(3) 0.0793(6) Uani 1 1 d . . . . .
C2 C 0.7525(2) 0.6019(3) 0.3955(4) 0.0909(8) Uani 1 1 d . . . . .
H2 H 0.7951 0.5570 0.3252 0.109 Uiso 1 1 calc R U . . .
C3 C 0.7772(2) 0.7105(3) 0.4096(4) 0.0919(8) Uani 1 1 d . . . . .
H3 H 0.8364 0.7386 0.3498 0.110 Uiso 1 1 calc R U . . .
C4 C 0.7130(2) 0.7776(2) 0.5139(3) 0.0860(7) Uani 1 1 d . . . . .
C5 C 0.6265(2) 0.7343(3) 0.6041(4) 0.0957(8) Uani 1 1 d . . . . .
H5 H 0.5838 0.7791 0.6746 0.115 Uiso 1 1 calc R U . . .
C6 C 0.6030(2) 0.6278(3) 0.5917(4) 0.0929(8) Uani 1 1 d . . . . .
H6 H 0.5449 0.5998 0.6548 0.111 Uiso 1 1 calc R U . . .
C7 C 0.5510(2) 0.2968(2) 0.5107(3) 0.0807(6) Uani 1 1 d . . . . .
C8 C 0.4614(2) 0.2538(3) 0.5916(4) 0.0943(8) Uani 1 1 d . . . . .
H8 H 0.4148 0.2989 0.6542 0.113 Uiso 1 1 calc R U . . .
C9 C 0.4403(3) 0.1451(3) 0.5808(6) 0.1116(10) Uani 1 1 d . . . . .
H9 H 0.3798 0.1168 0.6369 0.134 Uiso 1 1 calc R U . . .
C10 C 0.5075(3) 0.0781(3) 0.4880(7) 0.1129(11) Uani 1 1 d . . . . .
H10 H 0.4928 0.0043 0.4805 0.135 Uiso 1 1 calc R U . . .
C11 C 0.5966(3) 0.1201(3) 0.4061(5) 0.1125(11) Uani 1 1 d . . . . .
H11 H 0.6424 0.0744 0.3431 0.135 Uiso 1 1 calc R U . . .
C12 C 0.6192(3) 0.2287(3) 0.4159(4) 0.0956(8) Uani 1 1 d . . . . .
H12 H 0.6798 0.2566 0.3594 0.115 Uiso 1 1 calc R U . . .
C13 C 0.8225(3) 0.9313(4) 0.4723(7) 0.1193(17) Uani 0.902(10) 1 d . . P . .
H13A H 0.8236 0.9272 0.3438 0.179 Uiso 0.902(10) 1 calc R U P . .
H13B H 0.8832 0.8930 0.5200 0.179 Uiso 0.902(10) 1 calc R U P . .
H13C H 0.8257 1.0058 0.5088 0.179 Uiso 0.902(10) 1 calc R U P . .

loop_
_atom_site_aniso_label
_atom_site_aniso_U_11
_atom_site_aniso_U_22
_atom_site_aniso_U_33
_atom_site_aniso_U_23
_atom_site_aniso_U_13
_atom_site_aniso_U_12
O1 0.1036(17) 0.1077(18) 0.0912(16) -0.0085(13) 0.0097(13) -0.0226(12)
N1 0.0868(14) 0.1120(17) 0.0689(12) 0.0025(11) 0.0082(12) 0.0062(12)
N2 0.0804(13) 0.1135(16) 0.0632(11) -0.0006(11) 0.0040(11) 0.0016(11)
C1 0.0784(14) 0.1019(17) 0.0577(11) 0.0037(11) 0.0000(11) 0.0036(12)
C2 0.0844(16) 0.116(2) 0.0719(14) 0.0007(14) 0.0106(13) 0.0095(15)
C3 0.0778(15) 0.127(2) 0.0707(14) 0.0108(15) 0.0052(13) -0.0075(15)
C4 0.0917(16) 0.1022(18) 0.0641(13) 0.0007(13) -0.0067(14) -0.0068(13)
C5 0.0957(17) 0.111(2) 0.0802(16) -0.0131(16) 0.0183(16) -0.0032(16)
C6 0.0890(17) 0.116(2) 0.0738(16) -0.0061(15) 0.0171(15) -0.0079(15)
C7 0.0896(15) 0.0918(15) 0.0606(12) 0.0007(12) -0.0070(12) 0.0070(12)
C8 0.0919(17) 0.109(2) 0.0824(16) 0.0041(16) 0.0129(16) 0.0065(15)
C9 0.114(2) 0.112(2) 0.109(2) 0.015(2) 0.012(2) -0.0073(19)
C10 0.130(3) 0.0933(17) 0.115(3) 0.0047(19) -0.015(2) 0.0015(19)
C11 0.116(3) 0.116(3) 0.106(2) -0.017(2) -0.001(2) 0.024(2)
C12 0.0910(17) 0.118(2) 0.0778(16) -0.0051(16) 0.0035(15) 0.0072(16)
C13 0.110(3) 0.131(3) 0.116(3) 0.000(2) 0.011(3) -0.034(2)

loop_
_atom_type_symbol
_atom_type_description
_atom_type_scat_dispersion_real
_atom_type_scat_dispersion_imag
_atom_type_scat_source
C C 0.0181 0.0091 'International Tables Vol C Tables 4.2.6.8 and 6.1.1.4'
H H 0.0000 0.0000 'International Tables Vol C Tables 4.2.6.8 and 6.1.1.4'
N N 0.0311 0.0180 'International Tables Vol C Tables 4.2.6.8 and 6.1.1.4'
O O 0.0492 0.0322 'International Tables Vol C Tables 4.2.6.8 and 6.1.1.4'

loop_
_geom_angle_atom_site_label_1
_geom_angle_atom_site_label_2
_geom_angle_atom_site_label_3
_geom_angle
_geom_angle_site_symmetry_1
_geom_angle_site_symmetry_3
_geom_angle_publ_flag
C4 O1 C13 118.8(3) . . ?
N2 N1 C1 114.6(2) . . ?
N1 N2 C7 113.7(2) . . ?
C2 C1 N1 116.0(2) . . ?
C2 C1 C6 118.8(3) . . ?
C6 C1 N1 125.2(2) . . ?
C1 C2 H2 119.7 . . ?
C3 C2 C1 120.6(3) . . ?
C3 C2 H2 119.7 . . ?
C2 C3 H3 120.2 . . ?
C2 C3 C4 119.6(3) . . ?
C4 C3 H3 120.2 . . ?
O1 C4 C3 125.0(3) . . ?
O1 C4 C5 115.5(3) . . ?
C5 C4 C3 119.5(3) . . ?
C4 C5 H5 119.5 . . ?
C6 C5 C4 120.9(3) . . ?
C6 C5 H5 119.5 . . ?
C1 C6 H6 119.7 . . ?
C5 C6 C1 120.5(3) . . ?
C5 C6 H6 119.7 . . ?
C8 C7 N2 115.9(2) . . ?
C8 C7 C12 119.2(3) . . ?
C12 C7 N2 124.9(3) . . ?
C7 C8 H8 119.7 . . ?
C9 C8 C7 120.5(3) . . ?
C9 C8 H8 119.7 . . ?
C8 C9 H9 119.8 . . ?
C10 C9 C8 120.3(3) . . ?
C10 C9 H9 119.8 . . ?
C9 C10 H10 120.2 . . ?
C9 C10 C11 119.6(3) . . ?
C11 C10 H10 120.2 . . ?
C10 C11 H11 119.6 . . ?
C10 C11 C12 120.9(3) . . ?
C12 C11 H11 119.6 . . ?
C7 C12 H12 120.3 . . ?
C11 C12 C7 119.5(3) . . ?
C11 C12 H12 120.3 . . ?
O1 C13 H13A 109.5 . . ?
O1 C13 H13B 109.5 . . ?
O1 C13 H13C 109.5 . . ?
H13A C13 H13B 109.5 . . ?
H13A C13 H13C 109.5 . . ?
H13B C13 H13C 109.5 . . ?

loop_
_geom_bond_atom_site_label_1
_geom_bond_atom_site_label_2
_geom_bond_distance
_geom_bond_site_symmetry_2
_geom_bond_publ_flag
O1 C4 1.344(4) . ?
O1 C13 1.394(4) . ?
N1 N2 1.216(3) . ?
N1 C1 1.428(3) . ?
N2 C7 1.438(3) . ?
C1 C2 1.380(4) . ?
C1 C6 1.398(4) . ?
C2 H2 0.9300 . ?
C2 C3 1.378(4) . ?
C3 H3 0.9300 . ?
C3 C4 1.390(4) . ?
C4 C5 1.378(4) . ?
C5 H5 0.9300 . ?
C5 C6 1.349(4) . ?
C6 H6 0.9300 . ?
C7 C8 1.376(4) . ?
C7 C12 1.389(4) . ?
C8 H8 0.9300 . ?
C8 C9 1.368(5) . ?
C9 H9 0.9300 . ?
C9 C10 1.366(6) . ?
C10 H10 0.9300 . ?
C10 C11 1.370(6) . ?
C11 H11 0.9300 . ?
C11 C12 1.371(5) . ?
C12 H12 0.9300 . ?
C13 H13A 0.9600 . ?
C13 H13B 0.9600 . ?
C13 H13C 0.9600 . ?

loop_
_geom_torsion_atom_site_label_1
_geom_torsion_atom_site_label_2
_geom_torsion_atom_site_label_3
_geom_torsion_atom_site_label_4
_geom_torsion
_geom_torsion_site_symmetry_1
_geom_torsion_site_symmetry_2
_geom_torsion_site_symmetry_3
_geom_torsion_site_symmetry_4
_geom_torsion_publ_flag
O1 C4 C5 C6 179.9(3) . . . . ?
N1 N2 C7 C8 179.4(2) . . . . ?
N1 N2 C7 C12 -0.2(3) . . . . ?
N1 C1 C2 C3 -179.9(3) . . . . ?
N1 C1 C6 C5 -179.5(3) . . . . ?
N2 N1 C1 C2 -176.4(2) . . . . ?
N2 N1 C1 C6 4.7(4) . . . . ?
N2 C7 C8 C9 -178.9(3) . . . . ?
N2 C7 C12 C11 179.0(3) . . . . ?
C1 N1 N2 C7 -178.8(2) . . . . ?
C1 C2 C3 C4 -0.4(4) . . . . ?
C2 C1 C6 C5 1.5(4) . . . . ?
C2 C3 C4 O1 -179.3(3) . . . . ?
C2 C3 C4 C5 1.0(4) . . . . ?
C3 C4 C5 C6 -0.4(4) . . . . ?
C4 C5 C6 C1 -0.9(5) . . . . ?
C6 C1 C2 C3 -0.9(4) . . . . ?
C7 C8 C9 C10 -0.6(6) . . . . ?
C8 C7 C12 C11 -0.6(4) . . . . ?
C8 C9 C10 C11 0.2(7) . . . . ?
C9 C10 C11 C12 -0.1(7) . . . . ?
C10 C11 C12 C7 0.3(5) . . . . ?
C12 C7 C8 C9 0.8(5) . . . . ?
C13 O1 C4 C3 -9.2(5) . . . . ?
C13 O1 C4 C5 170.5(3) . . . . ?
